data_2008385
loop_
_publ_author_name
'H\'ector Novoa de Armas'
'Norbert M. Blaton'
'Oswald M. Peeters'
'Camiel J. De Ranter'
'Margarita Su\'arez Navarro'
'Yamila Verdecia Reyes'
'Estael Ochoa Rodr\'iguez'
'Esperanza Salfr\'an'

_publ_section_title 3,3,6,6-Tetramethyl-9-(3-nitrophenyl)-3,4,5,6,9,10-hexahydroacridine-1,8(2<i>H</i>,7<i>H</i>)-dione
_journal_issue 4
_journal_name_full 'Acta Crystallographica Section C'
_journal_page_first 596
_journal_page_last 599
_journal_paper_doi 10.1107/S0108270198016394
_journal_volume 55
_journal_year 1999
_chemical_formula_moiety 'C23 H26 N2 O4'
_chemical_formula_sum 'C23 H26 N2 O4'
_chemical_formula_weight 394.46
_chemical_name_systematic
; 3,3,6,6-tetramethyl-9-(3-nitrophenyl)-3,4,5,6,10-hexahydroacridine-
1,8(2H,7H)-dione
;
_space_group_IT_number 14
_symmetry_cell_setting monoclinic
_symmetry_space_group_name_Hall '-P 2yn'
_symmetry_space_group_name_H-M 'P 1 21/n 1'
_cell_angle_alpha 90.
_cell_angle_beta 108.210(10)
_cell_angle_gamma 90.
_cell_formula_units_Z 4
_cell_length_a 11.8787(8)
_cell_length_b 15.4830(10)
_cell_length_c 12.3467(8)
_cell_measurement_reflns_used 44
_cell_measurement_temperature 293(2)
_cell_measurement_theta_max 27.74
_cell_measurement_theta_min 11.48
_cell_volume 2157.1(3)
_computing_cell_refinement XSCANS
_computing_data_collection 'XSCANS (Siemens, 1996)'
_computing_data_reduction XSCANS
_computing_molecular_graphics 'DIAMOND (Bergerhoff, 1996)'
_computing_publication_material
;
PLATON (Spek, 1990), PARST (Nardelli, 1983, 1995) and PARSTCIF
(Nardelli, 1991)
;
_computing_structure_refinement 'SHELXL97 (Sheldrick, 1997a)'
_computing_structure_solution 'SHELXS97 (Sheldrick, 1997b)'
_diffrn_ambient_temperature 293(2)
_diffrn_measured_fraction_theta_full 0.906
_diffrn_measured_fraction_theta_max 0.906
_diffrn_measurement_device_type 'Siemens P4 four-circle'
_diffrn_measurement_method 2\q/\w
_diffrn_radiation_monochromator graphite
_diffrn_radiation_source 'fine-focus sealed tube'
_diffrn_radiation_type CuK\a
_diffrn_radiation_wavelength 1.54178
_diffrn_reflns_av_R_equivalents 0.030
_diffrn_reflns_av_sigmaI/netI 0.0362
_diffrn_reflns_limit_h_max 14
_diffrn_reflns_limit_h_min -1
_diffrn_reflns_limit_k_max 18
_diffrn_reflns_limit_k_min -1
_diffrn_reflns_limit_l_max 14
_diffrn_reflns_limit_l_min -14
_diffrn_reflns_number 4668
_diffrn_reflns_reduction_process
;
;
_diffrn_reflns_theta_full 69.13
_diffrn_reflns_theta_max 69.13
_diffrn_reflns_theta_min 4.51
_diffrn_standards_decay_% <1.0
_diffrn_standards_interval_count 100
_diffrn_standards_number 3
_exptl_absorpt_coefficient_mu 0.6763
_exptl_absorpt_correction_T_max 0.935
_exptl_absorpt_correction_T_min 0.672
_exptl_absorpt_correction_type '\y scan'
_exptl_absorpt_process_details '(North et al., 1968)'
_exptl_crystal_colour 'light yellow'
_exptl_crystal_density_diffrn 1.2147
_exptl_crystal_density_method 'not measured'
_exptl_crystal_description prism
_exptl_crystal_F_000 840.0
_exptl_crystal_size_max 0.47
_exptl_crystal_size_mid 0.47
_exptl_crystal_size_min 0.10
_refine_diff_density_max 0.220
_refine_diff_density_min -0.206
_refine_ls_extinction_coef 0.0056(6)
_refine_ls_extinction_method 'SHELXL97 (Sheldrick, 1997a)'
_refine_ls_goodness_of_fit_all 1.108
_refine_ls_goodness_of_fit_ref 1.108
_refine_ls_hydrogen_treatment constr
_refine_ls_matrix_type full
_refine_ls_number_parameters 267
_refine_ls_number_reflns 3787
_refine_ls_number_restraints 0
_refine_ls_R_factor_all 0.087
_refine_ls_R_factor_gt 0.059
_refine_ls_shift/su_max <0.001
_refine_ls_shift/su_mean 0.000
_refine_ls_structure_factor_coef Fsqd
_refine_ls_weighting_details 'w = 1/[\s^2^(Fo^2^)+(0.0720P)^2^+1.1366P] where P = (Fo^2^+2Fc^2^)/3'
_refine_ls_weighting_scheme calc
_refine_ls_wR_factor_ref 0.186
_reflns_number_gt 2524
_reflns_number_total 3787
_reflns_threshold_expression I>2\s(I)
_cod_data_source_file na1388.cif
_cod_data_source_block na1388
_cod_depositor_comments
;
The following automatic conversions were performed:

'_refine_ls_matrix_type' value 'Full' changed to 'full' according to
/home/saulius/struct/CIF-dictionaries/cif_core.dic dictionary named
'cif_core.dic' version 2.4.1 from 2010-06-29.

Automatic conversion script
Id: cif_fix_values 1715 2011-07-08 13:25:40Z adriana 

The following automatic conversions were performed:

'_refine_ls_weighting_scheme' value 'calc w =
1/[\s^2^(Fo^2^)+(0.0720P)^2^+1.1366P] where P = (Fo^2^+2Fc^2^)/3' was
changed to 'calc'. New tag '_refine_ls_weighting_details' was
created. The value of the new tag was set to 'w =
1/[\s^2^(Fo^2^)+(0.0720P)^2^+1.1366P] where P = (Fo^2^+2Fc^2^)/3'.

Automatic conversion script
Id: cif_fix_values 3143 2015-03-26 13:38:13Z robertas 
;
_cod_original_cell_volume 2157.0(3)
_cod_original_sg_symbol_H-M 'P 21/n'
_cod_database_code 2008385

loop_
_symmetry_equiv_pos_as_xyz
x,y,z
1/2-x,1/2+y,1/2-z
-x,-y,-z
1/2+x,1/2-y,1/2+z

loop_
_atom_site_aniso_label
_atom_site_aniso_U_11
_atom_site_aniso_U_22
_atom_site_aniso_U_33
_atom_site_aniso_U_12
_atom_site_aniso_U_13
_atom_site_aniso_U_23
O1 0.0509(11) 0.0720(13) 0.0508(12) 0.0086(9) -0.0141(10) -0.0036(9)
O2' 0.0353(11) 0.1085(19) 0.141(2) 0.0103(11) 0.0181(13) 0.0140(17)
O3' 0.0473(13) 0.1011(19) 0.137(3) -0.0027(12) -0.0122(14) -0.0254(19)
O8 0.0688(14) 0.0677(13) 0.0875(16) -0.0263(11) -0.0057(12) -0.0081(12)
N1 0.0374(11) 0.0531(12) 0.0464(12) -0.0106(9) -0.0080(10) 0.0063(10)
N2' 0.0377(13) 0.0711(17) 0.103(2) -0.0035(12) 0.0063(14) 0.0134(16)
C1 0.0407(14) 0.0560(14) 0.0448(15) 0.0139(11) 0.0012(12) -0.0006(11)
C1' 0.0328(12) 0.0519(14) 0.0519(15) -0.0005(10) 0.0020(11) -0.0017(11)
C2 0.0635(18) 0.0725(18) 0.0518(17) 0.0064(15) 0.0077(14) 0.0118(14)
C2' 0.0348(12) 0.0532(14) 0.0613(17) -0.0032(10) 0.0013(12) 0.0003(12)
C3 0.0476(15) 0.0593(16) 0.0615(18) 0.0009(12) 0.0034(14) 0.0162(13)
C3' 0.0284(12) 0.0625(16) 0.0685(18) -0.0009(11) 0.0041(12) 0.0156(14)
C4 0.0364(13) 0.0583(15) 0.0633(18) -0.0020(11) 0.0057(12) 0.0132(13)
C4' 0.0465(16) 0.084(2) 0.069(2) 0.0174(14) 0.0175(15) 0.0119(16)
C4a 0.0309(11) 0.0498(13) 0.0440(14) 0.0045(10) 0.0005(11) 0.0048(10)
C5 0.0405(13) 0.0559(15) 0.0539(16) -0.0035(11) 0.0018(12) 0.0097(12)
C5' 0.0575(18) 0.102(3) 0.065(2) 0.0186(17) 0.0106(16) -0.0130(18)
C6 0.0477(14) 0.0555(15) 0.0543(16) -0.0027(12) 0.0112(13) 0.0064(12)
C6' 0.0424(14) 0.082(2) 0.0600(18) 0.0056(14) 0.0007(13) -0.0143(15)
C7 0.0512(15) 0.0479(14) 0.0674(18) -0.0039(11) 0.0146(14) 0.0027(12)
C8 0.0414(13) 0.0523(14) 0.0654(18) -0.0072(11) 0.0094(13) -0.0088(13)
C8a 0.0314(11) 0.0487(13) 0.0478(14) -0.0011(10) 0.0017(11) -0.0039(11)
C9 0.0315(11) 0.0530(13) 0.0457(14) -0.0002(10) -0.0040(11) -0.0080(11)
C9a 0.0315(11) 0.0473(13) 0.0430(14) 0.0033(9) -0.0007(11) -0.0014(10)
C10a 0.0347(12) 0.0492(13) 0.0464(14) -0.0011(10) 0.0017(11) 0.0017(11)
C31 0.0632(19) 0.0601(18) 0.100(3) 0.0118(15) -0.0022(19) -0.0052(17)
C32 0.076(2) 0.094(3) 0.101(3) -0.0122(19) 0.012(2) 0.045(2)
C61 0.076(2) 0.081(2) 0.072(2) -0.0015(17) 0.0300(18) -0.0079(17)
C62 0.071(2) 0.0724(19) 0.071(2) -0.0053(16) 0.0087(17) 0.0259(16)

loop_
_atom_site_label
_atom_site_fract_x
_atom_site_fract_y
_atom_site_fract_z
_atom_site_U_iso_or_equiv
_atom_site_thermal_displace_type
_atom_site_occupancy
O1 0.72008(17) 0.21764(13) 0.69777(16) 0.0648(7) Uani 1.000
O2' 0.26773(18) 0.21688(18) 0.8305(3) 0.0971(10) Uani 1.000
O3' 0.3386(2) 0.12426(19) 0.7408(3) 0.1046(13) Uani 1.000
O8 0.74453(19) -0.03031(14) 0.9757(2) 0.0816(8) Uani 1.000
N1 1.00889(18) 0.20421(13) 1.05772(18) 0.0505(7) Uani 1.000
N2' 0.3506(2) 0.17722(19) 0.8158(3) 0.0742(10) Uani 1.000
C1 0.8155(2) 0.24368(17) 0.7647(2) 0.0500(8) Uani 1.000
C1' 0.6799(2) 0.17734(16) 0.9364(2) 0.0481(8) Uani 1.000
C2 0.8894(3) 0.3093(2) 0.7289(3) 0.0650(10) Uani 1.000
C2' 0.5662(2) 0.15811(17) 0.8676(2) 0.0529(8) Uani 1.000
C3 0.9615(2) 0.36813(19) 0.8245(3) 0.0593(9) Uani 1.000
C3' 0.4712(2) 0.19642(18) 0.8918(3) 0.0557(9) Uani 1.000
C4 1.0337(2) 0.31084(17) 0.9225(3) 0.0549(9) Uani 1.000
C4' 0.4836(3) 0.2521(2) 0.9805(3) 0.0666(11) Uani 1.000
C4a 0.9623(2) 0.23996(15) 0.9512(2) 0.0442(7) Uani 1.000
C5 1.0413(2) 0.08701(17) 1.1958(2) 0.0531(8) Uani 1.000
C5' 0.5969(3) 0.2713(3) 1.0488(3) 0.0768(13) Uani 1.000
C6 0.9750(2) 0.01854(17) 1.2422(2) 0.0536(9) Uani 1.000
C6' 0.6934(3) 0.2341(2) 1.0260(3) 0.0650(10) Uani 1.000
C7 0.9112(2) -0.04096(17) 1.1445(2) 0.0564(9) Uani 1.000
C8 0.8322(2) 0.00498(17) 1.0410(3) 0.0547(9) Uani 1.000
C8a 0.8665(2) 0.09158(15) 1.0169(2) 0.0451(7) Uani 1.000
C9 0.7887(2) 0.13917(16) 0.9131(2) 0.0471(7) Uani 1.000
C9a 0.86032(19) 0.20869(15) 0.8784(2) 0.0435(7) Uani 1.000
C10a 0.9668(2) 0.12733(16) 1.0865(2) 0.0460(8) Uani 1.000
C31 0.8784(3) 0.4272(2) 0.8628(3) 0.0808(13) Uani 1.000
C32 1.0470(3) 0.4227(3) 0.7816(3) 0.0939(16) Uani 1.000
C61 0.8847(3) 0.0609(2) 1.2908(3) 0.0747(12) Uani 1.000
C62 1.0646(3) -0.0324(2) 1.3366(3) 0.0746(11) Uani 1.000
H1 1.06569 0.23037 1.10768 0.0657 Uani 1.000
H2' 0.55370 0.12034 0.80635 0.0688 Uani 1.000
H2A 0.83763 0.34479 0.66917 0.0845 Uani 1.000
H2B 0.94323 0.27932 0.69678 0.0845 Uani 1.000
H4' 0.41784 0.27628 0.99440 0.0869 Uani 1.000
H4A 1.09898 0.28557 0.90208 0.0714 Uani 1.000
H4B 1.06696 0.34641 0.98955 0.0714 Uani 1.000
H5' 0.60864 0.30902 1.10990 0.1001 Uani 1.000
H5A 1.06908 0.13197 1.25262 0.0691 Uani 1.000
H5B 1.11022 0.06050 1.18339 0.0691 Uani 1.000
H6' 0.76941 0.24783 1.07243 0.0844 Uani 1.000
H7A 0.96976 -0.07398 1.12224 0.0733 Uani 1.000
H7B 0.86352 -0.08149 1.17131 0.0733 Uani 1.000
H9 0.76162 0.09781 0.85023 0.0612 Uani 1.000
H31A 0.83294 0.46153 0.79953 0.1049 Uani 1.000
H31B 0.92403 0.46431 0.92273 0.1049 Uani 1.000
H31C 0.82580 0.39274 0.89033 0.1049 Uani 1.000
H32A 1.00256 0.45625 0.71703 0.1221 Uani 1.000
H32B 1.10058 0.38528 0.75973 0.1221 Uani 1.000
H32C 1.09116 0.46059 0.84132 0.1221 Uani 1.000
H61A 0.82974 0.09440 1.23235 0.0966 Uani 1.000
H61B 0.92524 0.09784 1.35319 0.0966 Uani 1.000
H61C 0.84257 0.01695 1.31715 0.0966 Uani 1.000
H62A 1.02392 -0.07592 1.36544 0.0970 Uani 1.000
H62B 1.10497 0.00611 1.39726 0.0970 Uani 1.000
H62C 1.12116 -0.05936 1.30640 0.0970 Uani 1.000

loop_
_atom_type_symbol
_atom_type_description
_atom_type_scat_dispersion_real
_atom_type_scat_dispersion_imag
_atom_type_scat_source
O O 0.0492 0.0322 'International Tables Vol C Tables 4.2.6.8 and 6.1.1.4'
N N 0.0311 0.0180 'International Tables Vol C Tables 4.2.6.8 and 6.1.1.4'
H H 0.0000 0.0000 'International Tables Vol C Tables 4.2.6.8 and 6.1.1.4'
C C 0.0181 0.0091 'International Tables Vol C Tables 4.2.6.8 and 6.1.1.4'

loop_
_geom_angle_atom_site_label_1
_geom_angle_atom_site_label_2
_geom_angle_atom_site_label_3
_geom_angle
_geom_angle_publ_flag
C4a N1 C10a 121.6(2) yes
O2' N2' O3' 123.1(3) yes
O2' N2' C3' 118.1(3) yes
O3' N2' C3' 118.7(3) yes
C4a N1 H1 119.20 no
C10a N1 H1 119.19 no
O1 C1 C2 121.4(2) yes
C2 C1 C9a 118.0(2) no
O1 C1 C9a 120.5(2) yes
C2' C1' C9 121.4(2) no
C6' C1' C9 120.2(2) no
C2' C1' C6' 118.3(3) no
C1 C2 C3 114.6(3) no
C1' C2' C3' 118.6(2) no
C2 C3 C4 107.8(2) no
C4 C3 C31 111.1(3) no
C4 C3 C32 108.9(2) no
C31 C3 C32 109.8(3) no
C2 C3 C32 109.5(3) no
C2 C3 C31 109.7(3) no
N2' C3' C4' 118.5(3) yes
N2' C3' C2' 118.0(3) yes
C2' C3' C4' 123.5(3) no
C3 C4 C4a 113.2(2) no
C3' C4' C5' 117.8(3) no
N1 C4a C9a 120.1(2) yes
C4 C4a C9a 124.2(2) no
N1 C4a C4 115.7(2) yes
C6 C5 C10a 113.3(2) no
C4' C5' C6' 119.8(4) no
C5 C6 C7 108.03(19) no
C7 C6 C61 109.5(2) no
C7 C6 C62 110.4(2) no
C61 C6 C62 109.2(2) no
C5 C6 C62 109.0(2) no
C5 C6 C61 110.8(2) no
C1' C6' C5' 122.0(3) no
C6 C7 C8 114.3(2) no
C7 C8 C8a 117.9(2) no
O8 C8 C8a 120.6(3) yes
O8 C8 C7 121.5(2) yes
C8 C8a C10a 119.6(2) no
C8 C8a C9 118.9(2) no
C9 C8a C10a 121.5(2) no
C1' C9 C9a 111.2(2) no
C1' C9 C8a 110.9(2) no
C8a C9 C9a 109.7(2) no
C1 C9a C9 118.2(2) no
C4a C9a C9 122.1(2) no
C1 C9a C4a 119.6(2) no
C5 C10a C8a 123.9(2) no
N1 C10a C5 115.6(2) yes
N1 C10a C8a 120.5(2) yes
C1 C2 H2A 108.55 no
C1 C2 H2B 108.57 no
C3 C2 H2A 108.63 no
C3 C2 H2B 108.66 no
H2A C2 H2B 107.62 no
C1' C2' H2' 120.73 no
C3' C2' H2' 120.65 no
C3 C4 H4A 108.95 no
C3 C4 H4B 108.92 no
C4a C4 H4A 108.93 no
C4a C4 H4B 108.93 no
H4A C4 H4B 107.79 no
C3' C4' H4' 121.09 no
C5' C4' H4' 121.09 no
C6 C5 H5A 108.91 no
C6 C5 H5B 108.89 no
C10a C5 H5A 108.90 no
C10a C5 H5B 108.90 no
H5A C5 H5B 107.75 no
C4' C5' H5' 120.13 no
C6' C5' H5' 120.09 no
C1' C6' H6' 119.07 no
C5' C6' H6' 118.96 no
C6 C7 H7A 108.71 no
C6 C7 H7B 108.72 no
C8 C7 H7A 108.68 no
C8 C7 H7B 108.63 no
H7A C7 H7B 107.62 no
C1' C9 H9 108.32 no
C8a C9 H9 108.33 no
C9a C9 H9 108.34 no
C3 C31 H31A 109.50 no
C3 C31 H31B 109.50 no
C3 C31 H31C 109.40 no
H31A C31 H31B 109.55 no
H31A C31 H31C 109.44 no
H31B C31 H31C 109.43 no
C3 C32 H32A 109.43 no
C3 C32 H32B 109.44 no
C3 C32 H32C 109.43 no
H32A C32 H32B 109.51 no
H32A C32 H32C 109.51 no
H32B C32 H32C 109.50 no
C6 C61 H61A 109.39 no
C6 C61 H61B 109.44 no
C6 C61 H61C 109.43 no
H61A C61 H61B 109.53 no
H61A C61 H61C 109.50 no
H61B C61 H61C 109.54 no
C6 C62 H62A 109.49 no
C6 C62 H62B 109.47 no
C6 C62 H62C 109.46 no
H62A C62 H62B 109.45 no
H62A C62 H62C 109.48 no
H62B C62 H62C 109.48 no

loop_
_geom_bond_atom_site_label_1
_geom_bond_atom_site_label_2
_geom_bond_site_symmetry_1
_geom_bond_site_symmetry_2
_geom_bond_distance
_geom_bond_publ_flag
O1 C1 . . 1.243(3) yes
O2' N2' . . 1.221(4) yes
O3' N2' . . 1.211(5) yes
O8 C8 . . 1.228(4) yes
N1 C4a . . 1.374(3) yes
N1 C10a . . 1.380(3) yes
N2' C3' . . 1.477(4) yes
N1 H1 . . 0.8600 no
C1 C9a . . 1.442(3) no
C1 C2 . . 1.497(4) no
C1' C2' . . 1.385(3) no
C1' C9 . . 1.528(4) no
C1' C6' . . 1.382(4) no
C2 C3 . . 1.525(5) no
C2' C3' . . 1.388(4) no
C3 C31 . . 1.525(5) no
C3 C32 . . 1.537(5) no
C3 C4 . . 1.529(5) no
C3' C4' . . 1.365(5) no
C4 C4a . . 1.496(4) no
C4' C5' . . 1.379(5) no
C4a C9a . . 1.352(3) no
C5 C6 . . 1.534(4) no
C5 C10a . . 1.499(3) no
C5' C6' . . 1.388(5) no
C6 C7 . . 1.519(3) no
C6 C62 . . 1.529(4) no
C6 C61 . . 1.531(4) no
C7 C8 . . 1.507(4) no
C8 C8a . . 1.459(4) no
C8a C10a . . 1.351(3) no
C8a C9 . . 1.516(3) no
C9 C9a . . 1.514(3) no
C2 H2A . . 0.9698 no
C2 H2B . . 0.9696 no
C2' H2' . . 0.9304 no
C4 H4A . . 0.9696 no
C4 H4B . . 0.9697 no
C4' H4' . . 0.9293 no
C5 H5A . . 0.9700 no
C5 H5B . . 0.9698 no
C5' H5' . . 0.9294 no
C6' H6' . . 0.9303 no
C7 H7A . . 0.9697 no
C7 H7B . . 0.9702 no
C9 H9 . . 0.9798 no
C31 H31A . . 0.9595 no
C31 H31B . . 0.9595 no
C31 H31C . . 0.9609 no
C32 H32A . . 0.9597 no
C32 H32B . . 0.9597 no
C32 H32C . . 0.9598 no
C61 H61A . . 0.9600 no
C61 H61B . . 0.9594 no
C61 H61C . . 0.9597 no
C62 H62A . . 0.9601 no
C62 H62B . . 0.9601 no
C62 H62C . . 0.9598 no

loop_
_geom_contact_atom_site_label_1
_geom_contact_atom_site_label_2
_geom_contact_distance
_geom_contact_site_symmetry_2
_geom_contact_publ_flag
O1 C1' 3.190(3) . no
O1 C2' 3.314(3) . no
O1 N1 2.835(3) 4_454 no
O8 C1' 3.306(3) . no
O1 H9 2.5784 . no
O1 H1 1.9933 4_454 no
O1 H4B 2.8245 4_454 no
O2' H4A 2.6529 1_455 no
O2' H7B 2.6083 3_657 no
O2' H5' 2.8166 4_454 no
O2' H4' 2.4217 . no
O3' H5' 2.8950 4_454 no
O3' H6' 2.8019 4_454 no
O3' H2' 2.4279 . no
O8 H9 2.5637 . no
O8 H2A 2.6077 2_646 no
N1 O1 2.835(3) 4_555 no
C1' O8 3.306(3) . no
C1' O1 3.190(3) . no
C2' O1 3.314(3) . no
C4a C6' 3.593(4) . no
C6' C10a 3.510(4) . no
C6' C4a 3.593(4) . no
C8a C61 3.354(4) . no
C9a C31 3.399(4) . no
C10a C6' 3.510(4) . no
C31 C9a 3.399(4) . no
C61 C8a 3.354(4) . no
C1 H1 3.0215 4_454 no
C1 H31C 2.7620 . no
C4' H61B 2.7691 4_454 no
C4' H2B 2.8979 4_455 no
C4a H7A 2.9214 3_757 no
C4a H31C 2.8333 . no
C5' H2B 3.0609 4_455 no
C8 H61A 2.7463 . no
C8a H61A 2.8275 . no
C8a H7A 2.9828 3_757 no
C8a H6' 2.8543 . no
C9a H7A 2.9041 3_757 no
C9a H6' 2.9815 . no
C9a H31C 2.8892 . no
C10a H7A 3.0177 3_757 no
C10a H6' 2.9587 . no
C10a H61A 2.8260 . no
H1 H4B 2.3171 . no
H1 H5A 2.3409 . no
H1 O1 1.9933 4_555 no
H1 C1 3.0215 4_555 no
H2' O3' 2.4279 . no
H2' H9 2.3830 . no
H2A H31A 2.4324 . no
H2A H32A 2.5381 . no
H2A O8 2.6077 2_656 no
H2B H32B 2.4251 . no
H2B C4' 2.8979 4_554 no
H2B C5' 3.0609 4_554 no
H2B H4' 2.5699 4_554 no
H4' O2' 2.4217 . no
H4' H2B 2.5699 4_455 no
H4A O2' 2.6529 1_655 no
H4A H32B 2.3438 . no
H4B H1 2.3171 . no
H4B H31B 2.4535 . no
H4B O1 2.8245 4_555 no
H5' H62A 2.4587 2_657 no
H5' O2' 2.8166 4_555 no
H5' O3' 2.8950 4_555 no
H5A H1 2.3409 . no
H5A H61B 2.4631 . no
H5A H62B 2.5869 . no
H5B H62C 2.3757 . no
H6' C8a 2.8543 . no
H6' C9a 2.9815 . no
H6' C10a 2.9587 . no
H6' O3' 2.8019 4_555 no
H7A H62C 2.4289 . no
H7A C4a 2.9214 3_757 no
H7A C8a 2.9828 3_757 no
H7A C9a 2.9041 3_757 no
H7A C10a 3.0177 3_757 no
H7B H61C 2.4305 . no
H7B H62A 2.5550 . no
H7B O2' 2.6083 3_657 no
H9 O1 2.5784 . no
H9 O8 2.5637 . no
H9 H2' 2.3830 . no
H31A H2A 2.4324 . no
H31A H32A 2.5272 . no
H31B H4B 2.4535 . no
H31B H32C 2.4905 . no
H31B H31B 2.4427 3_767 no
H31C C1 2.7620 . no
H31C C4a 2.8333 . no
H31C C9a 2.8892 . no
H32A H2A 2.5381 . no
H32A H31A 2.5272 . no
H32B H2B 2.4251 . no
H32B H4A 2.3438 . no
H32C H31B 2.4905 . no
H61A C8 2.7463 . no
H61A C8a 2.8275 . no
H61A C10a 2.8260 . no
H61B H5A 2.4631 . no
H61B H62B 2.4789 . no
H61B C4' 2.7691 4_555 no
H61C H7B 2.4305 . no
H61C H62A 2.5021 . no
H62A H7B 2.5550 . no
H62A H61C 2.5021 . no
H62A H5' 2.4587 2_647 no
H62B H5A 2.5869 . no
H62B H61B 2.4789 . no
H62C H5B 2.3757 . no
H62C H7A 2.4289 . no

loop_
_geom_hbond_atom_site_label_D
_geom_hbond_atom_site_label_H
_geom_hbond_atom_site_label_A
_geom_hbond_site_symmetry_A
_geom_hbond_distance_DH
_geom_hbond_distance_HA
_geom_hbond_distance_DA
_geom_hbond_angle_DHA
_geom_hbond_publ_flag
N1 H1 O1 4_555 0.86 1.99 2.835(3) 166 yes

loop_
_geom_torsion_atom_site_label_1
_geom_torsion_atom_site_label_2
_geom_torsion_atom_site_label_3
_geom_torsion_atom_site_label_4
_geom_torsion
_geom_torsion_publ_flag
C10a N1 C4a C4 -166.0(2) no
C10a N1 C4a C9a 11.7(4) no
C4a N1 C10a C5 167.9(2) no
C4a N1 C10a C8a -10.3(4) no
O2' N2' C3' C2' -173.3(3) no
O2' N2' C3' C4' 5.3(5) no
O3' N2' C3' C2' 5.3(5) no
O3' N2' C3' C4' -176.0(3) no
C9a C1 C2 C3 -33.1(4) no
O1 C1 C9a C4a -177.8(2) no
O1 C1 C9a C9 0.6(4) no
C2 C1 C9a C4a 4.5(4) no
O1 C1 C2 C3 149.2(3) no
C2 C1 C9a C9 -177.1(2) no
C2' C1' C9 C8a -124.2(2) no
C2' C1' C9 C9a 113.5(3) no
C9 C1' C6' C5' 178.9(3) no
C6' C1' C2' C3' -0.1(4) no
C9 C1' C2' C3' -178.6(2) no
C2' C1' C6' C5' 0.5(5) no
C6' C1' C9 C8a 57.4(3) no
C6' C1' C9 C9a -64.9(3) no
C1 C2 C3 C32 171.5(3) no
C1 C2 C3 C4 53.1(3) no
C1 C2 C3 C31 -68.0(3) no
C1' C2' C3' C4' -0.3(4) no
C1' C2' C3' N2' 178.3(3) no
C2 C3 C4 C4a -46.8(3) no
C31 C3 C4 C4a 73.4(3) no
C32 C3 C4 C4a -165.6(3) no
N2' C3' C4' C5' -178.2(3) no
C2' C3' C4' C5' 0.4(5) no
C3 C4 C4a C9a 22.3(4) no
C3 C4 C4a N1 -160.2(2) no
C3' C4' C5' C6' -0.1(5) no
C4 C4a C9a C9 -177.6(2) no
C4 C4a C9a C1 0.7(4) no
N1 C4a C9a C1 -176.8(2) no
N1 C4a C9a C9 5.0(4) no
C10a C5 C6 C61 -72.7(3) no
C10a C5 C6 C62 167.2(2) no
C6 C5 C10a N1 162.7(2) no
C6 C5 C10a C8a -19.2(3) no
C10a C5 C6 C7 47.2(3) no
C4' C5' C6' C1' -0.3(6) no
C5 C6 C7 C8 -53.6(3) no
C61 C6 C7 C8 67.1(3) no
C62 C6 C7 C8 -172.7(2) no
C6 C7 C8 C8a 31.2(3) no
C6 C7 C8 O8 -152.1(3) no
O8 C8 C8a C9 3.1(4) no
C7 C8 C8a C10a 0.4(4) no
O8 C8 C8a C10a -176.4(3) no
C7 C8 C8a C9 179.86(19) no
C8 C8a C9 C9a -158.3(2) no
C10a C8a C9 C1' -102.0(3) no
C10a C8a C9 C9a 21.2(3) no
C8 C8a C10a N1 171.8(2) no
C8 C8a C9 C1' 78.6(3) no
C8 C8a C10a C5 -6.3(4) no
C9 C8a C10a N1 -7.7(4) no
C9 C8a C10a C5 174.2(2) no
C1' C9 C9a C4a 103.1(3) no
C8a C9 C9a C1 161.8(2) no
C8a C9 C9a C4a -19.9(3) no
C1' C9 C9a C1 -75.2(3) no

loop_
_cod_related_entry_id
_cod_related_entry_database
_cod_related_entry_code
1 ChemSpider 1002294
